data_2018373
loop_
_publ_author_name
'Arlin, Jean-Baptiste'
'Kennedy, Alan R.'
'Shankland, Kenneth'

_publ_section_title
;
 Magnesium, calcium and strontium salts of phenylacetic acid
;
_journal_coeditor_code GZ3204
_journal_issue 2
_journal_name_full 'Acta Crystallographica Section C'
_journal_page_first m29
_journal_page_last m33
_journal_paper_doi 10.1107/S0108270111055284
_journal_volume 68
_journal_year 2012
_chemical_formula_iupac '[Mg (C8 H7 O2) (H2 O)4] (C8 H7 O2)'
_chemical_formula_moiety 'C8 H15 Mg O6 +, C8 H7 O2 -'
_chemical_formula_sum 'C16 H22 Mg O8'
_chemical_formula_weight 366.65
_chemical_name_systematic
;
<i>catena</i>-poly[[[tetraaquamagnesium(II)]-\m-phenylacetato-
\k^2^<i>O</i>:<i>O</i>'] phenylacetate]
;
_space_group_IT_number 19
_symmetry_cell_setting orthorhombic
_symmetry_space_group_name_Hall 'P 2ac 2ab'
_symmetry_space_group_name_H-M 'P 21 21 21'
_atom_sites_solution_hydrogens geom
_atom_sites_solution_primary direct
_atom_sites_solution_secondary difmap
_audit_creation_method SHELXL97
_cell_angle_alpha 90.00
_cell_angle_beta 90.00
_cell_angle_gamma 90.00
_cell_formula_units_Z 8
_cell_length_a 9.7979(7)
_cell_length_b 10.0424(8)
_cell_length_c 36.052(3)
_cell_measurement_reflns_used 5842
_cell_measurement_temperature 120(2)
_cell_measurement_theta_max 26.94
_cell_measurement_theta_min 2.25
_cell_volume 3547.3(5)
_computing_cell_refinement 'SAINT (Bruker, 2007)'
_computing_data_collection 'APEX2 (Bruker, 2007)'
_computing_data_reduction 'SAINT (Bruker, 2007)'
_computing_molecular_graphics
;
ORTEP-3 (Farrugia, 1997) and X-SEED (Barbour, 2001)
;
_computing_publication_material 'SHELXL97 (Sheldrick, 2008)'
_computing_structure_refinement 'SHELXL97 (Sheldrick, 2008)'
_computing_structure_solution 'SIR92 (Altomare <i>et al.</i>, 1994)'
_diffrn_ambient_temperature 120(2)
_diffrn_measured_fraction_theta_full 0.995
_diffrn_measured_fraction_theta_max 0.995
_diffrn_measurement_device_type 'Bruker SMART APEXII CCD area-detector'
_diffrn_measurement_method 'fine-slice \w scans'
_diffrn_radiation_monochromator 'silicon 111'
_diffrn_radiation_source 'Daresbury SRS Station 9.8'
_diffrn_radiation_type synchrotron
_diffrn_radiation_wavelength 0.68840
_diffrn_reflns_av_R_equivalents 0.0497
_diffrn_reflns_av_sigmaI/netI 0.0419
_diffrn_reflns_limit_h_max 11
_diffrn_reflns_limit_h_min -11
_diffrn_reflns_limit_k_max 11
_diffrn_reflns_limit_k_min -11
_diffrn_reflns_limit_l_max 42
_diffrn_reflns_limit_l_min -42
_diffrn_reflns_number 26335
_diffrn_reflns_theta_full 24.19
_diffrn_reflns_theta_max 24.19
_diffrn_reflns_theta_min 2.25
_diffrn_standards_decay_% 5
_diffrn_standards_number 0
_exptl_absorpt_coefficient_mu 0.137
_exptl_absorpt_correction_T_max 1.000
_exptl_absorpt_correction_T_min 0.844
_exptl_absorpt_correction_type multi-scan
_exptl_absorpt_process_details '(SADABS; Bruker, 2001)'
_exptl_crystal_colour colourless
_exptl_crystal_density_diffrn 1.373
_exptl_crystal_density_method 'not measured'
_exptl_crystal_description plate
_exptl_crystal_F_000 1552
_exptl_crystal_size_max 0.12
_exptl_crystal_size_mid 0.08
_exptl_crystal_size_min 0.001
_refine_diff_density_max 0.294
_refine_diff_density_min -0.252
_refine_ls_abs_structure_details 'Flack (1983), <b>with how many Friedel pairs?</b>'
_refine_ls_abs_structure_Flack 0.5(3)
_refine_ls_extinction_coef 0.0078(11)
_refine_ls_extinction_expression Fc^*^=kFc[1+0.001xFc^2^\l^3^/sin(2\q)]^-1/4^
_refine_ls_extinction_method 'SHELXL97 (Sheldrick, 2008)'
_refine_ls_goodness_of_fit_ref 1.018
_refine_ls_hydrogen_treatment mixed
_refine_ls_matrix_type full
_refine_ls_number_parameters 500
_refine_ls_number_reflns 6253
_refine_ls_number_restraints 24
_refine_ls_restrained_S_all 1.018
_refine_ls_R_factor_all 0.0506
_refine_ls_R_factor_gt 0.0370
_refine_ls_shift/su_max 0.000
_refine_ls_shift/su_mean 0.000
_refine_ls_structure_factor_coef Fsqd
_refine_ls_weighting_details 'calc w = 1/[\s^2^(Fo^2^)+(0.0573P)^2^+0.2732P] where P=(Fo^2^+2Fc^2^)/3'
_refine_ls_weighting_scheme calc
_refine_ls_wR_factor_gt 0.0880
_refine_ls_wR_factor_ref 0.0956
_reflns_number_gt 5231
_reflns_number_total 6253
_reflns_threshold_expression I>2\s(I)
_cod_data_source_file gz3204.cif
_cod_data_source_block MgPAA
_cod_database_code 2018373
_cod_database_fobs_code 2018373

loop_
_symmetry_equiv_pos_as_xyz
'x, y, z'
'-x+1/2, -y, z+1/2'
'x+1/2, -y+1/2, -z'
'-x, y+1/2, -z+1/2'

loop_
_atom_site_type_symbol
_atom_site_label
_atom_site_fract_x
_atom_site_fract_y
_atom_site_fract_z
_atom_site_U_iso_or_equiv
_atom_site_adp_type
_atom_site_calc_flag
_atom_site_refinement_flags
_atom_site_occupancy
_atom_site_symmetry_multiplicity
Mg Mg1 0.87409(8) -0.01782(8) 0.20171(2) 0.0165(2) Uani d . 1 1
Mg Mg2 0.37300(9) 0.12071(8) 0.20086(2) 0.0171(2) Uani d . 1 1
O O1 0.55301(18) 0.05611(17) 0.17986(5) 0.0197(4) Uani d . 1 1
O O2 0.76058(18) 0.03754(18) 0.15584(5) 0.0207(4) Uani d . 1 1
O O1W 0.3453(2) -0.06871(17) 0.22289(5) 0.0220(4) Uani d D 1 1
H H1W 0.303(3) -0.137(2) 0.2137(7) 0.033 Uiso d D 1 1
H H2W 0.341(3) -0.087(3) 0.2466(3) 0.033 Uiso d D 1 1
O O3 0.05435(18) 0.04603(17) 0.18056(5) 0.0198(4) Uani d . 1 1
O O2W 0.19056(19) 0.19528(18) 0.22621(5) 0.0204(4) Uani d D 1 1
H H3W 0.184(3) 0.160(3) 0.2483(4) 0.031 Uiso d D 1 1
H H4W 0.131(2) 0.149(2) 0.2136(6) 0.031 Uiso d D 1 1
O O4 0.25838(18) 0.06915(18) 0.15450(5) 0.0209(4) Uani d . 1 1
O O3W 0.42737(19) 0.30700(18) 0.18460(5) 0.0210(4) Uani d D 1 1
H H5W 0.384(2) 0.3796(18) 0.1897(8) 0.031 Uiso d D 1 1
H H6W 0.5137(11) 0.327(3) 0.1872(8) 0.031 Uiso d D 1 1
O O5 0.19124(18) 0.71901(17) 0.19916(5) 0.0216(4) Uani d . 1 1
O O4W 0.45625(19) 0.16285(18) 0.25402(5) 0.0218(4) Uani d D 1 1
H H7W 0.5303(19) 0.138(3) 0.2658(7) 0.033 Uiso d D 1 1
H H8W 0.438(3) 0.2358(18) 0.2664(7) 0.033 Uiso d D 1 1
O O6 0.33485(18) 0.54884(16) 0.20485(5) 0.0218(4) Uani d . 1 1
O O5W 0.69033(19) -0.09172(18) 0.22636(5) 0.0199(4) Uani d D 1 1
H H9W 0.631(2) -0.046(2) 0.2135(6) 0.030 Uiso d D 1 1
H H10W 0.683(3) -0.054(2) 0.2481(4) 0.030 Uiso d D 1 1
O O7 0.68888(18) 0.38352(17) 0.19966(5) 0.0218(4) Uani d . 1 1
O O6W 0.95600(19) -0.05905(18) 0.25519(5) 0.0218(4) Uani d D 1 1
H H11W 1.027(2) -0.033(3) 0.2676(7) 0.033 Uiso d D 1 1
H H12W 0.939(3) -0.1390(15) 0.2638(7) 0.033 Uiso d D 1 1
O O8 0.83275(18) 0.55423(17) 0.20467(5) 0.0218(4) Uani d . 1 1
O O7W 0.92905(19) -0.20417(17) 0.18503(5) 0.0209(4) Uani d D 1 1
H H13W 1.0144(12) -0.229(3) 0.1872(8) 0.031 Uiso d D 1 1
H H14W 0.885(2) -0.2765(18) 0.1906(8) 0.031 Uiso d D 1 1
O O8W 0.8467(2) 0.17253(17) 0.22385(5) 0.0217(4) Uani d D 1 1
H H15W 0.834(3) 0.189(3) 0.2477(3) 0.032 Uiso d D 1 1
H H16W 0.795(3) 0.234(2) 0.2140(6) 0.032 Uiso d D 1 1
C C1 0.6397(3) 0.0758(2) 0.15402(7) 0.0178(5) Uani d . 1 1
C C2 0.5917(3) 0.1517(3) 0.12002(7) 0.0222(6) Uani d . 1 1
H H2A 0.4907 0.1539 0.1201 0.027 Uiso calc R 1 1
H H2B 0.6243 0.2447 0.1219 0.027 Uiso calc R 1 1
C C3 0.6388(3) 0.0951(3) 0.08337(7) 0.0208(6) Uani d . 1 1
C C4 0.5480(3) 0.0228(3) 0.06230(8) 0.0360(7) Uani d . 1 1
H H4 0.4570 0.0109 0.0708 0.043 Uiso calc R 1 1
C C5 0.5880(4) -0.0329(4) 0.02879(9) 0.0484(9) Uani d . 1 1
H H5 0.5244 -0.0837 0.0148 0.058 Uiso calc R 1 1
C C6 0.7191(3) -0.0153(3) 0.01546(8) 0.0327(7) Uani d . 1 1
H H6 0.7461 -0.0537 -0.0075 0.039 Uiso calc R 1 1
C C7 0.8102(3) 0.0589(3) 0.03608(8) 0.0309(7) Uani d . 1 1
H H7 0.9002 0.0732 0.0271 0.037 Uiso calc R 1 1
C C8 0.7705(3) 0.1127(3) 0.06995(7) 0.0276(6) Uani d . 1 1
H H8 0.8344 0.1623 0.0841 0.033 Uiso calc R 1 1
C C9 0.1362(3) 0.0321(2) 0.15337(7) 0.0191(6) Uani d . 1 1
C C10 0.0807(3) -0.0359(3) 0.11900(7) 0.0227(6) Uani d . 1 1
H H10A 0.0968 -0.1328 0.1216 0.027 Uiso calc R 1 1
H H10B -0.0193 -0.0222 0.1184 0.027 Uiso calc R 1 1
C C11 0.1377(3) 0.0077(3) 0.08230(7) 0.0226(6) Uani d . 1 1
C C12 0.1770(3) -0.0852(3) 0.05540(7) 0.0277(6) Uani d . 1 1
H H12 0.1758 -0.1775 0.0612 0.033 Uiso calc R 1 1
C C13 0.2179(3) -0.0438(3) 0.02033(8) 0.0333(7) Uani d . 1 1
H H13 0.2421 -0.1081 0.0022 0.040 Uiso calc R 1 1
C C14 0.2236(3) 0.0899(4) 0.01165(8) 0.0383(8) Uani d . 1 1
H H14 0.2530 0.1178 -0.0122 0.046 Uiso calc R 1 1
C C15 0.1863(3) 0.1822(3) 0.03789(8) 0.0369(7) Uani d . 1 1
H H15 0.1900 0.2743 0.0320 0.044 Uiso calc R 1 1
C C16 0.1435(3) 0.1423(3) 0.07278(8) 0.0288(6) Uani d . 1 1
H H16 0.1176 0.2076 0.0905 0.035 Uiso calc R 1 1
C C17 0.2396(3) 0.6088(3) 0.18818(7) 0.0183(6) Uani d . 1 1
C C18 0.1828(3) 0.5460(3) 0.15308(7) 0.0240(6) Uani d . 1 1
H H18A 0.1005 0.5953 0.1451 0.029 Uiso calc R 1 1
H H18B 0.1558 0.4528 0.1583 0.029 Uiso calc R 1 1
C C19 0.2880(3) 0.5479(3) 0.12208(7) 0.0239(6) Uani d . 1 1
C C20 0.3281(3) 0.4308(3) 0.10452(8) 0.0308(7) Uani d . 1 1
H H20 0.2903 0.3483 0.1123 0.037 Uiso calc R 1 1
C C21 0.4222(3) 0.4328(4) 0.07594(8) 0.0382(8) Uani d . 1 1
H H21 0.4481 0.3522 0.0641 0.046 Uiso calc R 1 1
C C22 0.4787(3) 0.5524(4) 0.06459(8) 0.0400(8) Uani d . 1 1
H H22 0.5426 0.5542 0.0448 0.048 Uiso calc R 1 1
C C23 0.4421(3) 0.6680(3) 0.08205(8) 0.0378(8) Uani d . 1 1
H H23 0.4819 0.7499 0.0745 0.045 Uiso calc R 1 1
C C24 0.3474(3) 0.6668(3) 0.11065(8) 0.0304(7) Uani d . 1 1
H H24 0.3230 0.7478 0.1225 0.036 Uiso calc R 1 1
C C25 0.7344(3) 0.4951(3) 0.18898(7) 0.0187(5) Uani d . 1 1
C C26 0.6691(3) 0.5612(3) 0.15537(8) 0.0258(6) Uani d . 1 1
H H26A 0.5910 0.5065 0.1469 0.031 Uiso calc R 1 1
H H26B 0.6335 0.6497 0.1626 0.031 Uiso calc R 1 1
C C27 0.7693(3) 0.5778(3) 0.12370(7) 0.0225(6) Uani d . 1 1
C C28 0.8426(3) 0.4702(3) 0.11062(8) 0.0294(7) Uani d . 1 1
H H28 0.8305 0.3854 0.1219 0.035 Uiso calc R 1 1
C C29 0.9332(4) 0.4836(4) 0.08143(9) 0.0398(8) Uani d . 1 1
H H29 0.9821 0.4085 0.0725 0.048 Uiso calc R 1 1
C C30 0.9520(4) 0.6064(4) 0.06540(8) 0.0409(8) Uani d . 1 1
H H30 1.0157 0.6163 0.0457 0.049 Uiso calc R 1 1
C C31 0.8795(4) 0.7148(3) 0.07753(8) 0.0369(8) Uani d . 1 1
H H31 0.8912 0.7989 0.0659 0.044 Uiso calc R 1 1
C C32 0.7889(3) 0.7008(3) 0.10690(7) 0.0291(7) Uani d . 1 1
H H32 0.7398 0.7761 0.1156 0.035 Uiso calc R 1 1

loop_
_atom_site_aniso_label
_atom_site_aniso_U_11
_atom_site_aniso_U_22
_atom_site_aniso_U_33
_atom_site_aniso_U_12
_atom_site_aniso_U_13
_atom_site_aniso_U_23
Mg1 0.0159(4) 0.0175(4) 0.0161(4) 0.0003(3) 0.0000(4) -0.0002(3)
Mg2 0.0158(4) 0.0177(4) 0.0178(4) -0.0003(3) 0.0001(4) -0.0006(3)
O1 0.0196(9) 0.0203(10) 0.0191(9) 0.0026(8) 0.0020(8) 0.0025(7)
O2 0.0184(10) 0.0273(10) 0.0165(9) 0.0036(8) 0.0012(8) 0.0010(8)
O1W 0.0266(11) 0.0197(10) 0.0196(9) -0.0041(8) -0.0013(9) -0.0003(8)
O3 0.0185(9) 0.0240(10) 0.0169(9) -0.0019(8) 0.0013(7) -0.0031(7)
O2W 0.0210(10) 0.0226(10) 0.0176(9) 0.0009(8) -0.0023(8) -0.0018(8)
O4 0.0152(10) 0.0276(10) 0.0197(9) -0.0022(8) 0.0007(8) -0.0008(8)
O3W 0.0169(9) 0.0199(9) 0.0263(10) -0.0007(8) -0.0003(8) -0.0006(8)
O5 0.0222(10) 0.0186(9) 0.0240(9) 0.0020(8) -0.0020(8) -0.0017(8)
O4W 0.0224(10) 0.0202(10) 0.0228(10) 0.0021(8) -0.0052(8) -0.0028(8)
O6 0.0221(10) 0.0216(10) 0.0216(9) 0.0034(8) -0.0017(8) 0.0005(8)
O5W 0.0198(10) 0.0227(10) 0.0170(9) 0.0024(8) -0.0005(8) 0.0029(8)
O7 0.0221(10) 0.0186(9) 0.0248(9) -0.0020(8) -0.0008(8) 0.0021(8)
O6W 0.0252(11) 0.0209(10) 0.0194(10) -0.0027(9) -0.0053(8) 0.0032(8)
O8 0.0201(10) 0.0226(10) 0.0225(10) -0.0030(8) -0.0031(8) 0.0014(8)
O7W 0.0180(9) 0.0187(9) 0.0259(10) 0.0004(8) -0.0006(8) -0.0014(8)
O8W 0.0288(11) 0.0189(10) 0.0173(9) 0.0039(8) 0.0001(8) 0.0010(8)
C1 0.0164(13) 0.0181(13) 0.0188(13) -0.0006(11) -0.0004(11) -0.0030(10)
C2 0.0198(14) 0.0262(15) 0.0208(14) 0.0033(12) 0.0002(11) 0.0030(11)
C3 0.0240(15) 0.0201(13) 0.0183(13) 0.0030(12) -0.0046(12) 0.0052(11)
C4 0.0270(16) 0.056(2) 0.0253(15) -0.0104(15) 0.0035(13) -0.0047(14)
C5 0.044(2) 0.074(3) 0.0273(17) -0.0217(19) -0.0016(15) -0.0110(17)
C6 0.0375(18) 0.0436(18) 0.0171(14) -0.0041(15) 0.0036(13) -0.0047(13)
C7 0.0271(16) 0.0369(16) 0.0285(15) 0.0029(14) 0.0036(13) 0.0039(13)
C8 0.0283(16) 0.0314(15) 0.0230(14) 0.0008(13) -0.0006(12) 0.0012(12)
C9 0.0228(14) 0.0171(13) 0.0175(13) 0.0011(11) -0.0011(12) 0.0027(10)
C10 0.0208(14) 0.0272(14) 0.0201(13) -0.0045(12) -0.0004(11) -0.0032(11)
C11 0.0194(14) 0.0312(15) 0.0172(13) -0.0035(12) -0.0017(12) -0.0033(11)
C12 0.0214(14) 0.0396(17) 0.0220(14) -0.0012(13) -0.0005(11) -0.0045(12)
C13 0.0278(16) 0.052(2) 0.0205(15) -0.0010(15) 0.0009(12) -0.0064(13)
C14 0.0342(18) 0.057(2) 0.0236(15) -0.0098(16) 0.0022(13) 0.0067(15)
C15 0.0372(18) 0.0411(18) 0.0324(16) -0.0078(15) -0.0071(14) 0.0075(14)
C16 0.0320(16) 0.0290(16) 0.0256(14) -0.0034(13) -0.0004(13) -0.0004(12)
C17 0.0176(13) 0.0211(14) 0.0164(13) -0.0012(11) 0.0042(11) 0.0007(10)
C18 0.0192(14) 0.0287(15) 0.0241(14) -0.0004(12) -0.0020(11) -0.0042(11)
C19 0.0246(15) 0.0286(15) 0.0185(14) 0.0038(12) -0.0046(11) -0.0025(11)
C20 0.0356(18) 0.0354(17) 0.0214(14) 0.0065(15) -0.0064(13) -0.0051(12)
C21 0.0383(19) 0.051(2) 0.0255(16) 0.0144(17) -0.0026(14) -0.0090(14)
C22 0.0320(17) 0.067(2) 0.0209(15) 0.0100(17) 0.0015(13) 0.0037(15)
C23 0.0355(18) 0.0468(19) 0.0310(16) 0.0002(16) 0.0019(14) 0.0139(14)
C24 0.0262(16) 0.0329(16) 0.0321(16) 0.0037(13) -0.0005(13) 0.0050(12)
C25 0.0177(13) 0.0197(13) 0.0187(13) 0.0051(11) 0.0002(11) 0.0003(11)
C26 0.0253(15) 0.0278(15) 0.0244(14) 0.0003(13) -0.0026(12) 0.0044(12)
C27 0.0224(14) 0.0301(15) 0.0151(13) -0.0029(12) -0.0054(11) 0.0008(11)
C28 0.0315(17) 0.0314(16) 0.0254(15) -0.0036(14) -0.0026(13) -0.0014(12)
C29 0.0396(19) 0.048(2) 0.0320(17) 0.0005(17) 0.0022(15) -0.0128(16)
C30 0.0397(19) 0.064(2) 0.0189(15) -0.0146(18) 0.0045(14) -0.0033(15)
C31 0.047(2) 0.0428(18) 0.0211(14) -0.0196(16) -0.0059(14) 0.0095(13)
C32 0.0383(18) 0.0295(16) 0.0194(14) -0.0052(14) -0.0056(13) 0.0025(12)

loop_
_atom_type_symbol
_atom_type_description
_atom_type_scat_dispersion_real
_atom_type_scat_dispersion_imag
_atom_type_scat_source
Mg Mg 0.0418 0.0343 'International Tables Vol C Tables 4.2.6.8 and 6.1.1.4'
O O 0.0106 0.0060 'International Tables Vol C Tables 4.2.6.8 and 6.1.1.4'
C C 0.0033 0.0016 'International Tables Vol C Tables 4.2.6.8 and 6.1.1.4'
H H 0.0000 0.0000 'International Tables Vol C Tables 4.2.6.8 and 6.1.1.4'

loop_
_geom_angle_atom_site_label_1
_geom_angle_atom_site_label_2
_geom_angle_atom_site_label_3
_geom_angle_site_symmetry_1
_geom_angle_site_symmetry_3
_geom_angle
O3 Mg1 O7W 1_655 . 87.09(8)
O3 Mg1 O2 1_655 . 94.74(8)
O7W Mg1 O2 . . 98.79(8)
O3 Mg1 O8W 1_655 . 88.06(8)
O7W Mg1 O8W . . 170.75(9)
O2 Mg1 O8W . . 89.45(8)
O3 Mg1 O6W 1_655 . 94.23(8)
O7W Mg1 O6W . . 89.38(8)
O2 Mg1 O6W . . 168.15(8)
O8W Mg1 O6W . . 83.13(7)
O3 Mg1 O5W 1_655 . 176.69(8)
O7W Mg1 O5W . . 91.51(8)
O2 Mg1 O5W . . 88.44(7)
O8W Mg1 O5W . . 92.90(8)
O6W Mg1 O5W . . 82.74(8)
O1 Mg2 O3W . . 87.63(8)
O1 Mg2 O1W . . 87.90(8)
O3W Mg2 O1W . . 170.73(9)
O1 Mg2 O4 . . 95.16(8)
O3W Mg2 O4 . . 97.99(8)
O1W Mg2 O4 . . 90.50(8)
O1 Mg2 O4W . . 93.83(8)
O3W Mg2 O4W . . 88.63(8)
O1W Mg2 O4W . . 83.56(8)
O4 Mg2 O4W . . 169.04(8)
O1 Mg2 O2W . . 175.97(8)
O3W Mg2 O2W . . 91.14(8)
O1W Mg2 O2W . . 92.76(8)
O4 Mg2 O2W . . 88.81(7)
O4W Mg2 O2W . . 82.31(8)
C1 O1 Mg2 . . 143.39(17)
C1 O2 Mg1 . . 129.46(17)
Mg2 O1W H1W . . 129.8(18)
Mg2 O1W H2W . . 124.5(18)
H1W O1W H2W . . 101.1(18)
C9 O3 Mg1 . 1_455 143.38(16)
Mg2 O2W H3W . . 108(2)
Mg2 O2W H4W . . 98.4(19)
H3W O2W H4W . . 101.7(18)
C9 O4 Mg2 . . 128.00(17)
Mg2 O3W H5W . . 125.8(19)
Mg2 O3W H6W . . 115.6(18)
H5W O3W H6W . . 105.4(19)
Mg2 O4W H7W . . 134.0(18)
Mg2 O4W H8W . . 123.1(18)
H7W O4W H8W . . 99.6(18)
Mg1 O5W H9W . . 99(2)
Mg1 O5W H10W . . 107(2)
H9W O5W H10W . . 101.2(18)
Mg1 O6W H11W . . 135.5(18)
Mg1 O6W H12W . . 115.3(18)
H11W O6W H12W . . 104.0(19)
Mg1 O7W H13W . . 119.2(18)
Mg1 O7W H14W . . 124.7(19)
H13W O7W H14W . . 102.3(19)
Mg1 O8W H15W . . 124.2(18)
Mg1 O8W H16W . . 124.5(18)
H15W O8W H16W . . 100.4(18)
O2 C1 O1 . . 123.1(2)
O2 C1 C2 . . 119.4(2)
O1 C1 C2 . . 117.5(2)
C3 C2 C1 . . 115.0(2)
C3 C2 H2A . . 108.5
C1 C2 H2A . . 108.5
C3 C2 H2B . . 108.5
C1 C2 H2B . . 108.5
H2A C2 H2B . . 107.5
C4 C3 C8 . . 118.4(3)
C4 C3 C2 . . 118.9(3)
C8 C3 C2 . . 122.7(2)
C3 C4 C5 . . 120.7(3)
C3 C4 H4 . . 119.7
C5 C4 H4 . . 119.7
C6 C5 C4 . . 120.9(3)
C6 C5 H5 . . 119.5
C4 C5 H5 . . 119.5
C7 C6 C5 . . 118.8(3)
C7 C6 H6 . . 120.6
C5 C6 H6 . . 120.6
C6 C7 C8 . . 120.1(3)
C6 C7 H7 . . 119.9
C8 C7 H7 . . 119.9
C3 C8 C7 . . 121.1(3)
C3 C8 H8 . . 119.5
C7 C8 H8 . . 119.5
O4 C9 O3 . . 122.9(2)
O4 C9 C10 . . 120.2(2)
O3 C9 C10 . . 116.9(2)
C11 C10 C9 . . 117.1(2)
C11 C10 H10A . . 108.0
C9 C10 H10A . . 108.0
C11 C10 H10B . . 108.0
C9 C10 H10B . . 108.0
H10A C10 H10B . . 107.3
C16 C11 C12 . . 117.6(3)
C16 C11 C10 . . 120.9(2)
C12 C11 C10 . . 121.3(3)
C13 C12 C11 . . 120.7(3)
C13 C12 H12 . . 119.7
C11 C12 H12 . . 119.7
C14 C13 C12 . . 120.6(3)
C14 C13 H13 . . 119.7
C12 C13 H13 . . 119.7
C15 C14 C13 . . 119.3(3)
C15 C14 H14 . . 120.3
C13 C14 H14 . . 120.3
C14 C15 C16 . . 120.7(3)
C14 C15 H15 . . 119.6
C16 C15 H15 . . 119.6
C15 C16 C11 . . 121.0(3)
C15 C16 H16 . . 119.5
C11 C16 H16 . . 119.5
O6 C17 O5 . . 122.9(2)
O6 C17 C18 . . 118.0(2)
O5 C17 C18 . . 119.1(2)
C17 C18 C19 . . 111.1(2)
C17 C18 H18A . . 109.4
C19 C18 H18A . . 109.4
C17 C18 H18B . . 109.4
C19 C18 H18B . . 109.4
H18A C18 H18B . . 108.0
C24 C19 C20 . . 118.2(3)
C24 C19 C18 . . 120.8(2)
C20 C19 C18 . . 121.0(3)
C21 C20 C19 . . 121.0(3)
C21 C20 H20 . . 119.5
C19 C20 H20 . . 119.5
C20 C21 C22 . . 120.0(3)
C20 C21 H21 . . 120.0
C22 C21 H21 . . 120.0
C23 C22 C21 . . 119.7(3)
C23 C22 H22 . . 120.2
C21 C22 H22 . . 120.2
C22 C23 C24 . . 120.6(3)
C22 C23 H23 . . 119.7
C24 C23 H23 . . 119.7
C23 C24 C19 . . 120.5(3)
C23 C24 H24 . . 119.7
C19 C24 H24 . . 119.7
O8 C25 O7 . . 123.2(2)
O8 C25 C26 . . 118.1(2)
O7 C25 C26 . . 118.7(2)
C27 C26 C25 . . 112.0(2)
C27 C26 H26A . . 109.2
C25 C26 H26A . . 109.2
C27 C26 H26B . . 109.2
C25 C26 H26B . . 109.2
H26A C26 H26B . . 107.9
C28 C27 C32 . . 118.4(3)
C28 C27 C26 . . 120.5(2)
C32 C27 C26 . . 121.1(3)
C27 C28 C29 . . 121.1(3)
C27 C28 H28 . . 119.4
C29 C28 H28 . . 119.4
C30 C29 C28 . . 119.6(3)
C30 C29 H29 . . 120.2
C28 C29 H29 . . 120.2
C31 C30 C29 . . 120.6(3)
C31 C30 H30 . . 119.7
C29 C30 H30 . . 119.7
C30 C31 C32 . . 119.6(3)
C30 C31 H31 . . 120.2
C32 C31 H31 . . 120.2
C31 C32 C27 . . 120.7(3)
C31 C32 H32 . . 119.6
C27 C32 H32 . . 119.6

loop_
_geom_bond_atom_site_label_1
_geom_bond_atom_site_label_2
_geom_bond_site_symmetry_2
_geom_bond_distance
_geom_bond_publ_flag
Mg1 O3 1_655 2.0278(19) y
Mg1 O7W . 2.0381(19) y
Mg1 O2 . 2.0691(19) y
Mg1 O8W . 2.0888(19) y
Mg1 O6W . 2.1291(19) y
Mg1 O5W . 2.141(2) y
Mg2 O1 . 2.026(2) y
Mg2 O3W . 2.032(2) y
Mg2 O1W . 2.0790(19) y
Mg2 O4 . 2.079(2) y
Mg2 O4W . 2.1252(19) y
Mg2 O2W . 2.143(2) y
O1 C1 . 1.276(3) ?
O2 C1 . 1.247(3) ?
O1W H1W . 0.866(10) ?
O1W H2W . 0.875(10) ?
O3 C9 . 1.274(3) ?
O3 Mg1 1_455 2.0278(19) ?
O2W H3W . 0.874(10) ?
O2W H4W . 0.875(10) ?
O4 C9 . 1.255(3) ?
O3W H5W . 0.865(10) ?
O3W H6W . 0.873(10) ?
O5 C17 . 1.267(3) ?
O4W H7W . 0.877(10) ?
O4W H8W . 0.878(10) ?
O6 C17 . 1.263(3) ?
O5W H9W . 0.875(10) ?
O5W H10W . 0.875(10) ?
O7 C25 . 1.266(3) ?
O6W H11W . 0.869(10) ?
O6W H12W . 0.877(10) ?
O8 C25 . 1.265(3) ?
O7W H13W . 0.876(10) ?
O7W H14W . 0.868(10) ?
O8W H15W . 0.886(10) ?
O8W H16W . 0.874(10) ?
C1 C2 . 1.518(3) ?
C2 C3 . 1.510(4) ?
C2 H2A . 0.9900 ?
C2 H2B . 0.9900 ?
C3 C4 . 1.377(4) ?
C3 C8 . 1.389(4) ?
C4 C5 . 1.388(4) ?
C4 H4 . 0.9500 ?
C5 C6 . 1.383(5) ?
C5 H5 . 0.9500 ?
C6 C7 . 1.380(4) ?
C6 H6 . 0.9500 ?
C7 C8 . 1.391(4) ?
C7 H7 . 0.9500 ?
C8 H8 . 0.9500 ?
C9 C10 . 1.515(4) ?
C10 C11 . 1.501(4) ?
C10 H10A . 0.9900 ?
C10 H10B . 0.9900 ?
C11 C16 . 1.396(4) ?
C11 C12 . 1.399(4) ?
C12 C13 . 1.390(4) ?
C12 H12 . 0.9500 ?
C13 C14 . 1.379(5) ?
C13 H13 . 0.9500 ?
C14 C15 . 1.374(5) ?
C14 H14 . 0.9500 ?
C15 C16 . 1.386(4) ?
C15 H15 . 0.9500 ?
C16 H16 . 0.9500 ?
C17 C18 . 1.519(4) ?
C18 C19 . 1.520(4) ?
C18 H18A . 0.9900 ?
C18 H18B . 0.9900 ?
C19 C24 . 1.391(4) ?
C19 C20 . 1.393(4) ?
C20 C21 . 1.383(5) ?
C20 H20 . 0.9500 ?
C21 C22 . 1.384(5) ?
C21 H21 . 0.9500 ?
C22 C23 . 1.369(4) ?
C22 H22 . 0.9500 ?
C23 C24 . 1.387(4) ?
C23 H23 . 0.9500 ?
C24 H24 . 0.9500 ?
C25 C26 . 1.523(4) ?
C26 C27 . 1.515(4) ?
C26 H26A . 0.9900 ?
C26 H26B . 0.9900 ?
C27 C28 . 1.380(4) ?
C27 C32 . 1.389(4) ?
C28 C29 . 1.384(4) ?
C28 H28 . 0.9500 ?
C29 C30 . 1.374(5) ?
C29 H29 . 0.9500 ?
C30 C31 . 1.371(5) ?
C30 H30 . 0.9500 ?
C31 C32 . 1.389(4) ?
C31 H31 . 0.9500 ?
C32 H32 . 0.9500 ?

loop_
_geom_hbond_atom_site_label_D
_geom_hbond_atom_site_label_H
_geom_hbond_atom_site_label_A
_geom_hbond_site_symmetry_A
_geom_hbond_distance_DH
_geom_hbond_distance_HA
_geom_hbond_distance_DA
_geom_hbond_angle_DHA
O1W H1W O5 1_545 0.866(10) 1.889(11) 2.749(3) 171(3)
O1W H2W O7 4_645 0.875(10) 1.982(11) 2.853(3) 173(3)
O2W H3W O8 4_645 0.874(10) 2.007(11) 2.875(2) 172(3)
O2W H4W O3 . 0.875(10) 1.745(12) 2.595(2) 163(3)
O3W H5W O6 . 0.865(10) 1.848(13) 2.693(2) 165(3)
O3W H6W O7 . 0.873(10) 1.864(11) 2.729(3) 171(3)
O4W H7W O6 4_645 0.877(10) 1.914(12) 2.775(3) 166(3)
O4W H8W O5W 4_655 0.878(10) 2.154(15) 2.939(3) 149(2)
O5W H9W O1 . 0.875(10) 1.762(12) 2.613(2) 164(3)
O5W H10W O6 4_645 0.875(10) 1.992(11) 2.864(2) 175(2)
O6W H11W O8 4_745 0.869(10) 1.911(11) 2.770(3) 169(3)
O6W H12W O2W 4_645 0.877(10) 2.123(14) 2.932(3) 153(3)
O7W H13W O5 1_645 0.876(10) 1.861(11) 2.730(3) 172(3)
O7W H14W O8 1_545 0.868(10) 1.847(12) 2.698(2) 166(2)
O8W H15W O5 4_645 0.886(10) 1.953(10) 2.839(2) 178(2)
O8W H16W O7 . 0.874(10) 1.898(11) 2.764(2) 171(3)

loop_
_geom_torsion_atom_site_label_1
_geom_torsion_atom_site_label_2
_geom_torsion_atom_site_label_3
_geom_torsion_atom_site_label_4
_geom_torsion_site_symmetry_1
_geom_torsion
O3W Mg2 O1 C1 . -33.9(3)
O1W Mg2 O1 C1 . 154.2(3)
O4 Mg2 O1 C1 . 63.9(3)
O4W Mg2 O1 C1 . -122.4(3)
O3 Mg1 O2 C1 1_655 -148.7(2)
O7W Mg1 O2 C1 . 123.5(2)
O8W Mg1 O2 C1 . -60.7(2)
O6W Mg1 O2 C1 . -9.6(5)
O5W Mg1 O2 C1 . 32.2(2)
O1 Mg2 O4 C9 . 148.4(2)
O3W Mg2 O4 C9 . -123.3(2)
O1W Mg2 O4 C9 . 60.4(2)
O4W Mg2 O4 C9 . 3.4(6)
O2W Mg2 O4 C9 . -32.3(2)
Mg1 O2 C1 O1 . -18.2(4)
Mg1 O2 C1 C2 . 160.66(17)
Mg2 O1 C1 O2 . 159.3(2)
Mg2 O1 C1 C2 . -19.6(4)
O2 C1 C2 C3 . 44.0(3)
O1 C1 C2 C3 . -137.1(2)
C1 C2 C3 C4 . 102.9(3)
C1 C2 C3 C8 . -77.0(3)
C8 C3 C4 C5 . 1.1(5)
C2 C3 C4 C5 . -178.8(3)
C3 C4 C5 C6 . -1.1(6)
C4 C5 C6 C7 . 0.0(5)
C5 C6 C7 C8 . 1.1(5)
C4 C3 C8 C7 . 0.0(4)
C2 C3 C8 C7 . 179.9(3)
C6 C7 C8 C3 . -1.1(4)
Mg2 O4 C9 O3 . 14.7(4)
Mg2 O4 C9 C10 . -163.65(17)
Mg1 O3 C9 O4 1_455 -162.3(2)
Mg1 O3 C9 C10 1_455 16.1(4)
O4 C9 C10 C11 . -33.5(4)
O3 C9 C10 C11 . 148.1(2)
C9 C10 C11 C16 . -50.7(4)
C9 C10 C11 C12 . 134.3(3)
C16 C11 C12 C13 . -1.1(4)
C10 C11 C12 C13 . 174.1(3)
C11 C12 C13 C14 . 1.6(4)
C12 C13 C14 C15 . -1.0(5)
C13 C14 C15 C16 . 0.1(5)
C14 C15 C16 C11 . 0.4(5)
C12 C11 C16 C15 . 0.1(4)
C10 C11 C16 C15 . -175.1(3)
O6 C17 C18 C19 . -67.6(3)
O5 C17 C18 C19 . 111.3(3)
C17 C18 C19 C24 . -56.1(3)
C17 C18 C19 C20 . 123.5(3)
C24 C19 C20 C21 . -1.4(4)
C18 C19 C20 C21 . 179.0(3)
C19 C20 C21 C22 . 0.5(5)
C20 C21 C22 C23 . 0.7(5)
C21 C22 C23 C24 . -0.9(5)
C22 C23 C24 C19 . 0.0(4)
C20 C19 C24 C23 . 1.2(4)
C18 C19 C24 C23 . -179.2(3)
O8 C25 C26 C27 . 61.9(3)
O7 C25 C26 C27 . -117.4(3)
C25 C26 C27 C28 . 53.2(3)
C25 C26 C27 C32 . -127.5(3)
C32 C27 C28 C29 . -0.2(4)
C26 C27 C28 C29 . 179.2(3)
C27 C28 C29 C30 . 0.7(5)
C28 C29 C30 C31 . -1.5(5)
C29 C30 C31 C32 . 1.6(5)
C30 C31 C32 C27 . -1.1(4)
C28 C27 C32 C31 . 0.3(4)
C26 C27 C32 C31 . -179.0(3)
